data_7103206
loop_
_publ_author_name
'Roques, Nans'
'Maspoch, Daniel'
'Imaz, Inhar'
'Datcu, Angela'
'Sutter, Jean-Pascal'
'Rovira, Concepci\'o'
'Veciana, Jaume'

_publ_section_title
;
 A three-dimensional lanthanide-organic radical open-framework.
;
_journal_issue 27
_journal_name_full 'Chemical communications (Cambridge, England)'
_journal_page_first 3160
_journal_page_last 3162
_journal_paper_doi 10.1039/b802196a
_journal_year 2008
_chemical_formula_moiety 'C31 H19 Cl12 N3 O9 Tb'
_chemical_formula_sum 'C31 H19 Cl12 N3 O9 Tb'
_chemical_formula_weight 1161.82
_chemical_name_systematic
;
?
;
_space_group_IT_number 88
_symmetry_cell_setting tetragonal
_symmetry_space_group_name_Hall '-I 4ad'
_symmetry_space_group_name_H-M 'I 41/a :2'
_atom_sites_solution_hydrogens geom
_atom_sites_solution_primary direct
_atom_sites_solution_secondary difmap
_audit_creation_method SHELXL-97
_cell_angle_alpha 90.000
_cell_angle_beta 90.000
_cell_angle_gamma 90.000
_cell_formula_units_Z 16
_cell_length_a 27.920(5)
_cell_length_b 27.920(5)
_cell_length_c 46.940(5)
_cell_measurement_temperature 150(2)
_cell_volume 36591(10)
_computing_cell_refinement 'DENZO-SMN (Otwinowski & Minor, 1997)'
_computing_data_collection 'CCD Server Software Huber'
_computing_data_reduction DENZO-SMN
_computing_molecular_graphics 'ORTEP-3 ( Farrugia, 1997) and Diamond 2.1e'
_computing_publication_material 'shelxl-97 (Sheldrick, 1997)'
_computing_structure_refinement 'shelxl-97 (Sheldrick, 1997)'
_computing_structure_solution 'shelxs-97 (Sheldrick, 1990)'
_diffrn_ambient_temperature 150(2)
_diffrn_measured_fraction_theta_full 0.774
_diffrn_measured_fraction_theta_max 0.774
_diffrn_measurement_device_type ADSCq210rCCD-HUBER
_diffrn_measurement_method 'f\ scans'
_diffrn_radiation_monochromator synchrotron
_diffrn_radiation_source synchrotron
_diffrn_radiation_type synchrotron
_diffrn_radiation_wavelength 0.987
_diffrn_reflns_av_R_equivalents 0.0499
_diffrn_reflns_av_sigmaI/netI 0.0208
_diffrn_reflns_limit_h_max 19
_diffrn_reflns_limit_h_min -19
_diffrn_reflns_limit_k_max 19
_diffrn_reflns_limit_k_min -19
_diffrn_reflns_limit_l_max 32
_diffrn_reflns_limit_l_min -32
_diffrn_reflns_number 85111
_diffrn_reflns_theta_full 19.77
_diffrn_reflns_theta_max 19.77
_diffrn_reflns_theta_min 2.09
_exptl_absorpt_coefficient_mu 3.290
_exptl_absorpt_correction_type empirical
_exptl_absorpt_process_details scalepack
_exptl_crystal_colour red
_exptl_crystal_density_diffrn 0.843
_exptl_crystal_density_method 'not measured'
_exptl_crystal_description octahedra
_exptl_crystal_F_000 9072.0
_exptl_crystal_size_max 0.32
_exptl_crystal_size_mid 0.16
_exptl_crystal_size_min 0.14
_refine_diff_density_max 0.555
_refine_diff_density_min -0.511
_refine_diff_density_rms 0.073
_refine_ls_extinction_coef 0.00039(4)
_refine_ls_extinction_expression Fc^*^=kFc[1+0.001xFc^2^\l^3^/sin(2\q)]^-1/4^
_refine_ls_extinction_method SHELXL
_refine_ls_goodness_of_fit_ref 1.051
_refine_ls_hydrogen_treatment constr
_refine_ls_matrix_type full
_refine_ls_number_parameters 510
_refine_ls_number_reflns 6422
_refine_ls_number_restraints 8
_refine_ls_restrained_S_all 1.262
_refine_ls_R_factor_all 0.0451
_refine_ls_R_factor_gt 0.0435
_refine_ls_shift/su_max 0.001
_refine_ls_shift/su_mean 0.000
_refine_ls_structure_factor_coef Fsqd
_refine_ls_weighting_details 'calc w=1/[\s^2^(Fo^2^)+(0.1000P)^2^+93.7159P] where P=(Fo^2^+2Fc^2^)/3'
_refine_ls_weighting_scheme calc
_refine_ls_wR_factor_gt 0.1364
_refine_ls_wR_factor_ref 0.1376
_reflns_number_gt 3083
_reflns_number_total 3083
_reflns_threshold_expression >2sigma(I)
_cod_data_source_file b802196a.txt
_cod_data_source_block nr121a_2
_cod_original_sg_symbol_Hall -I4ad
_cod_original_sg_symbol_H-M I41/a
_cod_database_code 7103206

loop_
_symmetry_equiv_pos_as_xyz
'x, y, z'
'-x, -y+1/2, z'
'-y+3/4, x+1/4, z+1/4'
'y+1/4, -x+1/4, z+1/4'
'x+1/2, y+1/2, z+1/2'
'-x+1/2, -y+1, z+1/2'
'-y+5/4, x+3/4, z+3/4'
'y+3/4, -x+3/4, z+3/4'
'-x, -y, -z'
'x, y-1/2, -z'
'y-3/4, -x-1/4, -z-1/4'
'-y-1/4, x-1/4, -z-1/4'
'-x+1/2, -y+1/2, -z+1/2'
'x+1/2, y, -z+1/2'
'y-1/4, -x+1/4, -z+1/4'
'-y+1/4, x+1/4, -z+1/4'

loop_
_atom_site_label
_atom_site_type_symbol
_atom_site_fract_x
_atom_site_fract_y
_atom_site_fract_z
_atom_site_U_iso_or_equiv
_atom_site_adp_type
_atom_site_occupancy
_atom_site_symmetry_multiplicity
_atom_site_calc_flag
_atom_site_refinement_flags
_atom_site_disorder_assembly
_atom_site_disorder_group
C1 C 1.2312(4) 0.0855(5) 0.2088(2) 0.083(3) Uani 1 1 d . . .
C2 C 1.1826(3) 0.0805(3) 0.1947(2) 0.064(2) Uani 1 1 d . . .
C3 C 1.1443(4) 0.0594(3) 0.20894(18) 0.063(2) Uani 1 1 d . . .
C4 C 1.1006(3) 0.0555(3) 0.1966(2) 0.061(2) Uani 1 1 d . . .
C5 C 1.0918(3) 0.0721(3) 0.16844(18) 0.051(2) Uani 1 1 d . . .
C6 C 1.1304(3) 0.0914(3) 0.15375(16) 0.050(2) Uani 1 1 d . . .
C7 C 1.1748(3) 0.0958(3) 0.1672(2) 0.064(2) Uani 1 1 d . . .
C8 C 1.0432(3) 0.0693(3) 0.15557(17) 0.072(3) Uani 1 1 d . . .
C9 C 0.8749(3) 0.1307(3) 0.2189(2) 0.058(2) Uani 1 1 d . . .
C10 C 0.9180(3) 0.1155(3) 0.20166(16) 0.052(2) Uani 1 1 d . . .
C11 C 0.9201(3) 0.0713(3) 0.18853(17) 0.056(2) Uani 1 1 d . . .
C12 C 0.9595(3) 0.0564(3) 0.17405(15) 0.052(2) Uani 1 1 d . . .
C13 C 1.0013(3) 0.0853(3) 0.17191(15) 0.053(2) Uani 1 1 d . . .
C14 C 0.9987(3) 0.1297(3) 0.18555(16) 0.052(2) Uani 1 1 d . . .
C15 C 0.9572(3) 0.1443(3) 0.19966(14) 0.049(2) Uani 1 1 d . . .
C16 C 1.0065(4) 0.0001(3) 0.04170(19) 0.056(2) Uani 1 1 d . . .
C17 C 1.0177(3) 0.0183(3) 0.07128(17) 0.053(2) Uani 1 1 d . . .
C18 C 1.0001(3) 0.0622(3) 0.07994(16) 0.051(2) Uani 1 1 d . . .
C19 C 1.0097(3) 0.0803(3) 0.10660(19) 0.053(2) Uani 1 1 d . . .
C20 C 1.0360(3) 0.0529(3) 0.12656(17) 0.054(2) Uani 1 1 d . . .
C21 C 1.0539(3) 0.0076(3) 0.11707(18) 0.057(2) Uani 1 1 d . . .
C22 C 1.0443(3) -0.0090(3) 0.09012(19) 0.050(2) Uani 1 1 d . . .
C23 C 0.8561(4) 0.2656(5) 0.25978(16) 0.069(3) Uani 1 1 d . . .
H23 H 0.8258 0.2779 0.2560 0.083 Uiso 1 1 calc R . .
C24 C 0.9384(4) 0.2818(4) 0.2712(2) 0.098(3) Uani 1 1 d . . .
H24A H 0.9480 0.2973 0.2885 0.148 Uiso 1 1 calc R . .
H24B H 0.9601 0.2904 0.2562 0.148 Uiso 1 1 calc R . .
H24C H 0.9390 0.2477 0.2738 0.148 Uiso 1 1 calc R . .
C25 C 0.8797(4) 0.3465(3) 0.2605(2) 0.085(3) Uani 1 1 d . . .
H25A H 0.8992 0.3598 0.2457 0.127 Uiso 1 1 calc R . .
H25B H 0.8862 0.3629 0.2781 0.127 Uiso 1 1 calc R . .
H25C H 0.8465 0.3504 0.2557 0.127 Uiso 1 1 calc R . .
C26 C 0.7661(3) 0.0967(4) 0.1990(3) 0.089(3) Uani 1 1 d . . .
H26 H 0.7770 0.1220 0.1879 0.106 Uiso 1 1 calc R . .
C27 C 0.7501(4) 0.0548(4) 0.1541(2) 0.107(3) Uani 1 1 d . . .
H27A H 0.7674 0.0267 0.1483 0.160 Uiso 1 1 calc R . .
H27B H 0.7649 0.0827 0.1460 0.160 Uiso 1 1 calc R . .
H27C H 0.7176 0.0526 0.1477 0.160 Uiso 1 1 calc R . .
C28 C 0.7410(6) 0.0134(5) 0.2014(3) 0.166(6) Uani 1 1 d . . .
H28A H 0.7077 0.0052 0.1997 0.250 Uiso 1 1 calc R . .
H28B H 0.7486 0.0187 0.2211 0.250 Uiso 1 1 calc R . .
H28C H 0.7603 -0.0122 0.1941 0.250 Uiso 1 1 calc R . .
C29 C 0.8376(5) 0.1455(11) 0.3177(4) 0.277(17) Uani 1 1 d . . .
H29 H 0.8318 0.1783 0.3180 0.332 Uiso 1 1 calc R . .
C30 C 0.8461(12) 0.0785(7) 0.3445(6) 0.343(18) Uani 1 1 d D . .
H30D H 0.8407 0.0654 0.3259 0.515 Uiso 0.50 1 calc PR . .
H30E H 0.8217 0.0674 0.3573 0.515 Uiso 0.50 1 calc PR . .
H30F H 0.8769 0.0685 0.3513 0.515 Uiso 0.50 1 calc PR . .
C31 C 0.8441(7) 0.1455(12) 0.3716(6) 0.60(5) Uani 1 1 d D . .
H31D H 0.8352 0.1784 0.3743 0.902 Uiso 0.50 1 calc PR . .
H31E H 0.8755 0.1403 0.3794 0.902 Uiso 0.50 1 calc PR . .
H31F H 0.8215 0.1252 0.3812 0.902 Uiso 0.50 1 calc PR . .
N1 N 0.8903(3) 0.2968(3) 0.26370(14) 0.067(2) Uani 1 1 d . . .
N2A N 0.7509(3) 0.0583(4) 0.1847(2) 0.100(3) Uani 1 1 d . . .
N3 N 0.8444(3) 0.1349(6) 0.3429(3) 0.149(4) Uani 1 1 d D . .
O1 O 1.2379(2) 0.1230(2) 0.22275(13) 0.0814(18) Uani 1 1 d . . .
O2 O 1.2587(3) 0.0518(3) 0.20564(16) 0.107(2) Uani 1 1 d . . .
O3 O 0.8476(2) 0.1614(2) 0.20897(11) 0.0591(14) Uani 1 1 d . . .
O4 O 0.8694(2) 0.1135(2) 0.24291(14) 0.0716(17) Uani 1 1 d . . .
O5 O 0.9673(2) -0.0203(2) 0.03836(11) 0.0659(15) Uani 1 1 d . . .
O6 O 1.0378(2) 0.00644(18) 0.02316(12) 0.0599(14) Uani 1 1 d . . .
O7 O 0.85996(19) 0.2204(2) 0.26065(10) 0.0641(15) Uani 1 1 d . . .
H7 H 0.8907 0.2089 0.2640 0.077 Uiso 1 1 calc R . .
O8 O 0.7676(2) 0.1031(2) 0.22463(17) 0.090(2) Uani 1 1 d . . .
O9 O 0.8352(2) 0.1365(2) 0.29677(14) 0.0810(19) Uani 1 1 d . . .
Cl1 Cl 1.15409(10) 0.03809(9) 0.24304(5) 0.0901(8) Uani 1 1 d . . .
Cl2 Cl 1.05539(8) 0.02616(9) 0.21507(5) 0.0801(7) Uani 1 1 d . . .
Cl3 Cl 1.12325(7) 0.11428(7) 0.12020(4) 0.0624(6) Uani 1 1 d . . .
Cl4 Cl 1.22187(7) 0.12247(9) 0.14892(5) 0.0798(7) Uani 1 1 d . . .
Cl5 Cl 0.86995(8) 0.03411(7) 0.19123(5) 0.0721(7) Uani 1 1 d . . .
Cl6 Cl 0.96032(7) -0.00135(7) 0.16019(5) 0.0702(7) Uani 1 1 d . . .
Cl7 Cl 1.04658(7) 0.16874(7) 0.18288(4) 0.0616(6) Uani 1 1 d . . .
Cl8 Cl 0.95622(7) 0.20114(7) 0.21497(4) 0.0677(7) Uani 1 1 d . . .
Cl9 Cl 0.96514(7) 0.09578(7) 0.05689(4) 0.0607(6) Uani 1 1 d . . .
Cl10 Cl 0.99255(7) 0.13720(7) 0.11534(4) 0.0602(6) Uani 1 1 d . . .
Cl11 Cl 1.08478(8) -0.02855(8) 0.14036(4) 0.0722(7) Uani 1 1 d . . .
Cl12 Cl 1.06481(8) -0.06390(7) 0.07896(4) 0.0716(7) Uani 1 1 d . . .
Tb1 Tb 0.800274(15) 0.160818(14) 0.254870(8) 0.0601(3) Uani 1 1 d . . .

loop_
_atom_site_aniso_label
_atom_site_aniso_U_11
_atom_site_aniso_U_22
_atom_site_aniso_U_33
_atom_site_aniso_U_23
_atom_site_aniso_U_13
_atom_site_aniso_U_12
C1 0.065(7) 0.083(8) 0.101(8) 0.015(7) -0.025(6) 0.013(7)
C2 0.069(7) 0.060(6) 0.062(7) -0.004(5) -0.023(6) 0.007(5)
C3 0.075(7) 0.056(5) 0.058(6) -0.001(4) -0.034(6) 0.003(5)
C4 0.073(7) 0.058(5) 0.050(7) -0.018(4) 0.001(5) -0.005(5)
C5 0.057(6) 0.056(5) 0.041(6) -0.022(4) -0.007(5) 0.006(5)
C6 0.042(5) 0.059(5) 0.050(6) -0.010(4) -0.004(5) 0.000(4)
C7 0.060(6) 0.060(5) 0.070(7) -0.009(5) -0.002(5) -0.004(5)
C8 0.055(6) 0.120(8) 0.040(6) -0.038(5) 0.004(5) 0.000(5)
C9 0.071(7) 0.045(5) 0.057(7) 0.001(5) 0.011(6) 0.006(5)
C10 0.043(6) 0.064(7) 0.048(5) 0.007(5) 0.022(4) 0.005(6)
C11 0.069(7) 0.049(6) 0.049(5) -0.007(4) 0.005(5) 0.011(5)
C12 0.065(6) 0.052(5) 0.040(5) -0.019(4) 0.005(4) 0.008(6)
C13 0.062(7) 0.065(6) 0.031(5) -0.009(4) -0.005(4) 0.005(6)
C14 0.052(6) 0.066(6) 0.039(5) -0.005(4) 0.000(4) -0.010(5)
C15 0.066(6) 0.058(5) 0.023(5) -0.004(4) 0.009(4) 0.011(6)
C16 0.063(7) 0.059(6) 0.045(7) -0.014(5) 0.009(6) -0.006(5)
C17 0.054(5) 0.068(6) 0.036(6) -0.024(5) 0.004(4) -0.015(5)
C18 0.059(5) 0.066(6) 0.029(6) -0.021(4) -0.002(4) -0.007(5)
C19 0.036(5) 0.068(5) 0.054(6) -0.010(5) 0.000(4) 0.005(4)
C20 0.036(5) 0.078(6) 0.047(6) -0.024(5) 0.004(4) -0.009(5)
C21 0.044(5) 0.075(6) 0.051(7) -0.006(5) -0.006(4) 0.005(5)
C22 0.057(5) 0.056(5) 0.037(6) -0.014(5) -0.003(4) 0.001(4)
C23 0.089(8) 0.072(8) 0.045(6) -0.005(5) 0.031(5) 0.009(8)
C24 0.088(9) 0.111(8) 0.096(8) -0.016(6) -0.006(6) -0.004(7)
C25 0.107(8) 0.064(7) 0.084(7) -0.004(5) 0.030(6) -0.009(6)
C26 0.066(7) 0.063(8) 0.137(12) -0.011(8) 0.016(7) -0.011(6)
C27 0.128(9) 0.124(9) 0.069(9) -0.012(6) 0.007(6) -0.031(7)
C28 0.225(16) 0.158(13) 0.116(11) -0.032(10) 0.064(11) -0.069(12)
C29 0.096(10) 0.69(5) 0.049(12) 0.035(18) -0.027(10) 0.047(17)
C30 0.47(5) 0.28(3) 0.29(3) 0.04(3) -0.09(3) 0.00(3)
C31 0.121(15) 1.45(14) 0.23(3) -0.41(5) -0.001(16) 0.10(4)
N1 0.075(6) 0.065(6) 0.062(5) -0.013(4) 0.020(4) -0.022(6)
N2A 0.099(6) 0.094(7) 0.106(9) -0.018(6) 0.050(5) -0.038(6)
N3 0.079(6) 0.270(15) 0.098(10) 0.010(9) 0.011(6) 0.016(8)
O1 0.097(5) 0.077(4) 0.070(4) -0.009(4) -0.033(3) -0.014(4)
O2 0.076(5) 0.097(5) 0.148(7) -0.019(5) -0.061(4) 0.013(5)
O3 0.064(4) 0.063(4) 0.051(4) -0.007(3) 0.020(3) 0.007(3)
O4 0.092(4) 0.067(4) 0.056(4) 0.017(3) 0.029(3) 0.011(3)
O5 0.072(4) 0.076(4) 0.050(4) -0.027(3) 0.004(3) -0.010(4)
O6 0.067(4) 0.071(4) 0.043(4) -0.024(3) -0.005(3) 0.004(3)
O7 0.066(4) 0.072(5) 0.054(4) -0.007(3) 0.021(3) 0.001(4)
O8 0.104(5) 0.093(5) 0.074(5) -0.018(4) 0.043(4) -0.021(4)
O9 0.099(5) 0.100(5) 0.044(5) 0.008(3) 0.012(4) 0.012(4)
Cl1 0.115(2) 0.0917(18) 0.0636(17) 0.0102(12) -0.0308(13) 0.0048(16)
Cl2 0.0834(16) 0.0989(17) 0.0580(15) 0.0037(12) 0.0026(12) -0.0024(14)
Cl3 0.0622(13) 0.0787(14) 0.0464(14) -0.0032(10) -0.0064(10) 0.0053(11)
Cl4 0.0633(14) 0.0927(17) 0.0835(17) -0.0003(13) -0.0109(12) -0.0152(13)
Cl5 0.0696(15) 0.0604(14) 0.0862(16) -0.0075(11) 0.0253(12) -0.0119(12)
Cl6 0.0722(14) 0.0653(14) 0.0730(15) -0.0215(11) 0.0072(11) 0.0056(12)
Cl7 0.0584(13) 0.0763(15) 0.0500(13) -0.0122(10) 0.0030(9) -0.0081(12)
Cl8 0.0744(15) 0.0620(14) 0.0668(15) -0.0179(11) 0.0141(11) -0.0028(12)
Cl9 0.0635(13) 0.0729(14) 0.0458(13) -0.0158(10) -0.0087(10) 0.0106(11)
Cl10 0.0655(13) 0.0666(13) 0.0486(13) -0.0235(10) -0.0007(10) 0.0060(11)
Cl11 0.0764(15) 0.0876(16) 0.0527(14) -0.0071(11) -0.0089(11) 0.0174(13)
Cl12 0.0889(16) 0.0664(14) 0.0594(15) -0.0183(11) -0.0042(11) 0.0165(13)
Tb1 0.0709(4) 0.0593(4) 0.0501(4) -0.00125(19) 0.0271(2) 0.0001(2)

loop_
_atom_type_symbol
_atom_type_description
_atom_type_scat_dispersion_real
_atom_type_scat_dispersion_imag
_atom_type_scat_source
C C 0.0033 0.0016 'International Tables Vol C Tables 4.2.6.8 and 6.1.1.4'
N N 0.0061 0.0033 'International Tables Vol C Tables 4.2.6.8 and 6.1.1.4'
O O 0.0106 0.0060 'International Tables Vol C Tables 4.2.6.8 and 6.1.1.4'
Cl Cl 0.1484 0.1585 'International Tables Vol C Tables 4.2.6.8 and 6.1.1.4'
Tb Tb -0.1723 4.1537 'International Tables Vol C Tables 4.2.6.8 and 6.1.1.4'
H H 0.0000 0.0000 'International Tables Vol C Tables 4.2.6.8 and 6.1.1.4'

loop_
_geom_angle_atom_site_label_1
_geom_angle_atom_site_label_2
_geom_angle_atom_site_label_3
_geom_angle
_geom_angle_site_symmetry_1
_geom_angle_site_symmetry_3
_geom_angle_publ_flag
O2 C1 O1 127.9(9) . . ?
O2 C1 C2 115.8(10) . . ?
O1 C1 C2 116.3(10) . . ?
C7 C2 C3 117.3(7) . . ?
C7 C2 C1 121.7(9) . . ?
C3 C2 C1 121.0(9) . . ?
C4 C3 C2 121.4(8) . . ?
C4 C3 Cl1 120.7(8) . . ?
C2 C3 Cl1 118.0(7) . . ?
C3 C4 C5 121.8(8) . . ?
C3 C4 Cl2 118.7(8) . . ?
C5 C4 Cl2 119.4(7) . . ?
C6 C5 C4 117.0(7) . . ?
C6 C5 C8 121.8(8) . . ?
C4 C5 C8 121.2(8) . . ?
C5 C6 C7 119.8(7) . . ?
C5 C6 Cl3 120.8(6) . . ?
C7 C6 Cl3 119.1(7) . . ?
C2 C7 C6 122.6(8) . . ?
C2 C7 Cl4 118.4(7) . . ?
C6 C7 Cl4 119.0(7) . . ?
C20 C8 C13 118.4(7) . . ?
C20 C8 C5 121.7(7) . . ?
C13 C8 C5 119.9(7) . . ?
O4 C9 O3 122.3(8) . . ?
O4 C9 C10 118.6(9) . . ?
O3 C9 C10 119.0(8) . . ?
O4 C9 Tb1 58.3(4) . . ?
O3 C9 Tb1 64.0(4) . . ?
C10 C9 Tb1 174.9(7) . . ?
C15 C10 C11 117.4(7) . . ?
C15 C10 C9 120.9(8) . . ?
C11 C10 C9 121.6(8) . . ?
C12 C11 C10 122.1(7) . . ?
C12 C11 Cl5 120.3(7) . . ?
C10 C11 Cl5 117.6(7) . . ?
C11 C12 C13 121.9(7) . . ?
C11 C12 Cl6 118.8(7) . . ?
C13 C12 Cl6 119.1(7) . . ?
C14 C13 C12 115.3(7) . . ?
C14 C13 C8 123.4(8) . . ?
C12 C13 C8 121.3(8) . . ?
C15 C14 C13 121.2(7) . . ?
C15 C14 Cl7 119.5(7) . . ?
C13 C14 Cl7 119.1(7) . . ?
C10 C15 C14 122.0(7) . . ?
C10 C15 Cl8 119.7(7) . . ?
C14 C15 Cl8 118.3(7) . . ?
O5 C16 O6 126.5(8) . . ?
O5 C16 C17 116.8(8) . . ?
O6 C16 C17 116.7(8) . . ?
C18 C17 C22 119.4(7) . . ?
C18 C17 C16 119.7(8) . . ?
C22 C17 C16 120.9(8) . . ?
C19 C18 C17 121.6(7) . . ?
C19 C18 Cl9 118.6(6) . . ?
C17 C18 Cl9 119.8(6) . . ?
C18 C19 C20 120.4(7) . . ?
C18 C19 Cl10 120.3(7) . . ?
C20 C19 Cl10 119.2(6) . . ?
C19 C20 C21 116.9(7) . . ?
C19 C20 C8 121.6(8) . . ?
C21 C20 C8 121.4(8) . . ?
C22 C21 C20 121.2(7) . . ?
C22 C21 Cl11 119.0(7) . . ?
C20 C21 Cl11 119.7(7) . . ?
C21 C22 C17 120.4(7) . . ?
C21 C22 Cl12 121.2(7) . . ?
C17 C22 Cl12 118.4(6) . . ?
O7 C23 N1 126.8(9) . . ?
O7 C23 H23 116.6 . . ?
N1 C23 H23 116.6 . . ?
N1 C24 H24A 109.5 . . ?
N1 C24 H24B 109.5 . . ?
H24A C24 H24B 109.5 . . ?
N1 C24 H24C 109.5 . . ?
H24A C24 H24C 109.5 . . ?
H24B C24 H24C 109.5 . . ?
N1 C25 H25A 109.5 . . ?
N1 C25 H25B 109.5 . . ?
H25A C25 H25B 109.5 . . ?
N1 C25 H25C 109.5 . . ?
H25A C25 H25C 109.5 . . ?
H25B C25 H25C 109.5 . . ?
O8 C26 N2A 128.8(11) . . ?
O8 C26 H26 115.6 . . ?
N2A C26 H26 115.6 . . ?
N2A C27 H27A 109.5 . . ?
N2A C27 H27B 109.5 . . ?
H27A C27 H27B 109.5 . . ?
N2A C27 H27C 109.5 . . ?
H27A C27 H27C 109.5 . . ?
H27B C27 H27C 109.5 . . ?
N2A C28 H28A 109.5 . . ?
N2A C28 H28B 109.5 . . ?
H28A C28 H28B 109.5 . . ?
N2A C28 H28C 109.5 . . ?
H28A C28 H28C 109.5 . . ?
H28B C28 H28C 109.5 . . ?
O9 C29 N3 151(3) . . ?
O9 C29 H29 104.3 . . ?
N3 C29 H29 104.3 . . ?
N3 C30 H30D 109.5 . . ?
N3 C30 H30E 109.5 . . ?
H30D C30 H30E 109.5 . . ?
N3 C30 H30F 109.5 . . ?
H30D C30 H30F 109.5 . . ?
H30E C30 H30F 109.5 . . ?
N3 C31 H31D 109.5 . . ?
N3 C31 H31E 109.5 . . ?
H31D C31 H31E 109.5 . . ?
N3 C31 H31F 109.5 . . ?
H31D C31 H31F 109.5 . . ?
H31E C31 H31F 109.5 . . ?
C23 N1 C25 118.9(9) . . ?
C23 N1 C24 121.2(8) . . ?
C25 N1 C24 119.9(9) . . ?
C26 N2A C27 124.2(10) . . ?
C26 N2A C28 117.8(10) . . ?
C27 N2A C28 117.4(9) . . ?
C29 N3 C31 152(2) . . ?
C29 N3 C30 107(2) . . ?
C31 N3 C30 99.6(13) . . ?
C1 O1 Tb1 137.8(6) . 14 ?
C9 O3 Tb1 89.9(5) . . ?
C9 O4 Tb1 95.7(5) . . ?
C16 O5 Tb1 145.9(5) . 8_554 ?
C16 O6 Tb1 155.9(5) . 16_645 ?
C23 O7 Tb1 129.5(7) . . ?
C23 O7 H7 115.3 . . ?
Tb1 O7 H7 115.3 . . ?
C26 O8 Tb1 135.8(6) . . ?
C29 O9 Tb1 141.4(14) . . ?
O1 Tb1 O9 78.1(2) 14_455 . ?
O1 Tb1 O6 98.4(2) 14_455 15_665 ?
O9 Tb1 O6 154.19(19) . 15_665 ?
O1 Tb1 O8 70.4(2) 14_455 . ?
O9 Tb1 O8 118.8(2) . . ?
O6 Tb1 O8 82.8(2) 15_665 . ?
O1 Tb1 O7 143.63(19) 14_455 . ?
O9 Tb1 O7 79.1(2) . . ?
O6 Tb1 O7 90.1(2) 15_665 . ?
O8 Tb1 O7 146.00(19) . . ?
O1 Tb1 O5 74.6(2) 14_455 3_545 ?
O9 Tb1 O5 77.3(2) . 3_545 ?
O6 Tb1 O5 77.14(19) 15_665 3_545 ?
O8 Tb1 O5 136.3(2) . 3_545 ?
O7 Tb1 O5 72.96(18) . 3_545 ?
O1 Tb1 O4 117.6(2) 14_455 . ?
O9 Tb1 O4 72.3(2) . . ?
O6 Tb1 O4 129.52(19) 15_665 . ?
O8 Tb1 O4 78.0(2) . . ?
O7 Tb1 O4 81.3(2) . . ?
O5 Tb1 O4 143.2(2) 3_545 . ?
O1 Tb1 O3 142.27(19) 14_455 . ?
O9 Tb1 O3 120.6(2) . . ?
O6 Tb1 O3 77.7(2) 15_665 . ?
O8 Tb1 O3 71.92(18) . . ?
O7 Tb1 O3 74.08(16) . . ?
O5 Tb1 O3 138.03(18) 3_545 . ?
O4 Tb1 O3 52.1(2) . . ?
O1 Tb1 C9 134.5(2) 14_455 . ?
O9 Tb1 C9 96.4(3) . . ?
O6 Tb1 C9 103.7(3) 15_665 . ?
O8 Tb1 C9 73.6(2) . . ?
O7 Tb1 C9 76.0(2) . . ?
O5 Tb1 C9 148.9(2) 3_545 . ?
O4 Tb1 C9 26.0(2) . . ?
O3 Tb1 C9 26.1(2) . . ?

loop_
_geom_bond_atom_site_label_1
_geom_bond_atom_site_label_2
_geom_bond_distance
_geom_bond_site_symmetry_2
_geom_bond_publ_flag
C1 O2 1.225(11) . ?
C1 O1 1.248(12) . ?
C1 C2 1.517(13) . ?
C2 C7 1.374(11) . ?
C2 C3 1.393(12) . ?
C3 C4 1.354(11) . ?
C3 Cl1 1.730(9) . ?
C4 C5 1.423(11) . ?
C4 Cl2 1.736(9) . ?
C5 C6 1.388(10) . ?
C5 C8 1.486(11) . ?
C6 C7 1.398(11) . ?
C6 Cl3 1.711(8) . ?
C7 Cl4 1.739(9) . ?
C8 C20 1.450(11) . ?
C8 C13 1.468(11) . ?
C9 O4 1.237(9) . ?
C9 O3 1.237(9) . ?
C9 C10 1.509(11) . ?
C9 Tb1 2.812(9) . ?
C10 C15 1.361(10) . ?
C10 C11 1.383(10) . ?
C11 C12 1.356(10) . ?
C11 Cl5 1.748(8) . ?
C12 C13 1.423(10) . ?
C12 Cl6 1.740(8) . ?
C13 C14 1.399(10) . ?
C14 C15 1.396(10) . ?
C14 Cl7 1.729(8) . ?
C15 Cl8 1.743(8) . ?
C16 O5 1.244(9) . ?
C16 O6 1.246(9) . ?
C16 C17 1.511(11) . ?
C17 C18 1.382(10) . ?
C17 C22 1.384(10) . ?
C18 C19 1.376(10) . ?
C18 Cl9 1.733(8) . ?
C19 C20 1.414(11) . ?
C19 Cl10 1.710(8) . ?
C20 C21 1.431(11) . ?
C21 C22 1.374(11) . ?
C21 Cl11 1.720(8) . ?
C22 Cl12 1.718(8) . ?
C23 O7 1.270(11) . ?
C23 N1 1.305(11) . ?
C23 H23 0.9300 . ?
C24 N1 1.450(11) . ?
C24 H24A 0.9600 . ?
C24 H24B 0.9600 . ?
C24 H24C 0.9600 . ?
C25 N1 1.426(11) . ?
C25 H25A 0.9600 . ?
C25 H25B 0.9600 . ?
C25 H25C 0.9600 . ?
C26 O8 1.216(13) . ?
C26 N2A 1.334(12) . ?
C26 H26 0.9300 . ?
C27 N2A 1.440(12) . ?
C27 H27A 0.9600 . ?
C27 H27B 0.9600 . ?
C27 H27C 0.9600 . ?
C28 N2A 1.504(15) . ?
C28 H28A 0.9600 . ?
C28 H28B 0.9600 . ?
C28 H28C 0.9600 . ?
C29 O9 1.018(18) . ?
C29 N3 1.230(18) . ?
C29 H29 0.9300 . ?
C30 N3 1.57(3) . ?
C30 H30D 0.9600 . ?
C30 H30E 0.9600 . ?
C30 H30F 0.9600 . ?
C31 N3 1.38(2) . ?
C31 H31D 0.9600 . ?
C31 H31E 0.9600 . ?
C31 H31F 0.9600 . ?
O1 Tb1 2.291(6) 14 ?
O3 Tb1 2.527(5) . ?
O4 Tb1 2.405(5) . ?
O5 Tb1 2.378(6) 8_554 ?
O6 Tb1 2.299(6) 16_645 ?
O7 Tb1 2.369(6) . ?
O7 H7 0.9300 . ?
O8 Tb1 2.333(8) . ?
O9 Tb1 2.298(7) . ?
Tb1 O1 2.291(6) 14_455 ?
Tb1 O6 2.299(6) 15_665 ?
Tb1 O5 2.378(6) 3_545 ?
